data_7135957
loop_
_publ_author_name
'Yang, Sha'
'Zheng, Zhiguo'
'Ning, Fei'
'Zhang, Shupeng'
'Ye, Xiaolan'
'Jin, Zhichao'
'Wu, Jian'
'Guo, Shengxin'

_publ_section_title
;
 N-Heterocyclic carbene catalysis enables the assembly of
 1,3,5-tri(hetero)arylbenzenes from nitroolefins.
;
_journal_name_full 'Chemical communications (Cambridge, England)'
_journal_paper_doi 10.1039/d6cc02959k
_journal_year 2026
_chemical_formula_moiety 'C24 H18'
_chemical_formula_sum 'C24 H18'
_chemical_formula_weight 306.38
_space_group_crystal_system orthorhombic
_space_group_IT_number 33
_space_group_name_Hall 'P 2c -2n'
_space_group_name_H-M_alt 'P n a 21'
_atom_sites_solution_hydrogens geom
_atom_sites_solution_primary dual
_audit_creation_date 2024-04-01
_audit_creation_method
;
Olex2 1.5
(compiled 2023.08.24 svn.re1ec1418 for OlexSys, GUI svn.r6817)
;
_audit_update_record
;
2026-03-15 deposited with the CCDC.	2026-06-11 downloaded from the CCDC.
;
_cell_angle_alpha 90
_cell_angle_beta 90
_cell_angle_gamma 90
_cell_formula_units_Z 4
_cell_length_a 7.60510(10)
_cell_length_b 19.7577(4)
_cell_length_c 11.2570(2)
_cell_measurement_reflns_used 9970
_cell_measurement_temperature 297.00
_cell_measurement_theta_max 68.29
_cell_measurement_theta_min 4.48
_cell_volume 1691.47(5)
_computing_cell_refinement 'SAINT V8.40B (?, 2016)'
_computing_data_reduction 'SAINT V8.40B (?, 2016)'
_computing_molecular_graphics 'Olex2 1.5 (Dolomanov et al., 2009)'
_computing_publication_material 'Olex2 1.5 (Dolomanov et al., 2009)'
_computing_structure_refinement 'SHELXL 2018/3 (Sheldrick, 2015)'
_computing_structure_solution 'SHELXT 2014/5 (Sheldrick, 2014)'
_diffrn_ambient_temperature 297.00
_diffrn_measured_fraction_theta_full 0.994
_diffrn_measured_fraction_theta_max 0.993
_diffrn_measurement_device_type 'Bruker APEX-II CCD'
_diffrn_measurement_method '\f and \w scans'
_diffrn_radiation_type CuK\a
_diffrn_radiation_wavelength 1.54178
_diffrn_reflns_av_R_equivalents 0.0405
_diffrn_reflns_av_unetI/netI 0.0327
_diffrn_reflns_Laue_measured_fraction_full 0.994
_diffrn_reflns_Laue_measured_fraction_max 0.993
_diffrn_reflns_limit_h_max 8
_diffrn_reflns_limit_h_min -9
_diffrn_reflns_limit_k_max 21
_diffrn_reflns_limit_k_min -23
_diffrn_reflns_limit_l_max 13
_diffrn_reflns_limit_l_min -13
_diffrn_reflns_number 18199
_diffrn_reflns_point_group_measured_fraction_full 0.985
_diffrn_reflns_point_group_measured_fraction_max 0.984
_diffrn_reflns_theta_full 67.679
_diffrn_reflns_theta_max 68.294
_diffrn_reflns_theta_min 4.476
_diffrn_source_current 1.1
_diffrn_source_power 0.05500000000000001
_diffrn_source_voltage 50.0
_diffrn_standards_number 0
_exptl_absorpt_coefficient_mu 0.513
_exptl_absorpt_correction_T_max 0.7531
_exptl_absorpt_correction_T_min 0.5115
_exptl_absorpt_correction_type multi-scan
_exptl_absorpt_process_details
;
SADABS-2016/2 (Bruker,2016/2) was used for absorption correction.
wR2(int) was 0.1426 before and 0.0588 after correction.
The Ratio of minimum to maximum transmission is 0.6792.
The \l/2 correction factor is Not present.
;
_exptl_crystal_colour colourless
_exptl_crystal_colour_primary colourless
_exptl_crystal_density_diffrn 1.203
_exptl_crystal_description block
_exptl_crystal_F_000 648
_refine_diff_density_max 0.141
_refine_diff_density_min -0.155
_refine_diff_density_rms 0.048
_refine_ls_abs_structure_details
;
 Flack x determined using 1373 quotients [(I+)-(I-)]/[(I+)+(I-)]
 (Parsons, Flack and Wagner, Acta Cryst. B69 (2013) 249-259).
;
_refine_ls_abs_structure_Flack 0.7(4)
_refine_ls_extinction_coef 0.041(2)
_refine_ls_extinction_expression Fc^*^=kFc[1+0.001xFc^2^\l^3^/sin(2\q)]^-1/4^
_refine_ls_extinction_method 'SHELXL-2018/3 (Sheldrick 2018)'
_refine_ls_goodness_of_fit_ref 1.069
_refine_ls_hydrogen_treatment constr
_refine_ls_matrix_type full
_refine_ls_number_parameters 218
_refine_ls_number_reflns 3055
_refine_ls_number_restraints 1
_refine_ls_restrained_S_all 1.069
_refine_ls_R_factor_all 0.0342
_refine_ls_R_factor_gt 0.0338
_refine_ls_shift/su_max 0.000
_refine_ls_shift/su_mean 0.000
_refine_ls_structure_factor_coef Fsqd
_refine_ls_weighting_details 'w=1/[\s^2^(Fo^2^)+(0.0467P)^2^+0.0962P] where P=(Fo^2^+2Fc^2^)/3'
_refine_ls_weighting_scheme calc
_refine_ls_wR_factor_gt 0.0832
_refine_ls_wR_factor_ref 0.0834
_reflns_Friedel_coverage 0.878
_reflns_Friedel_fraction_full 0.974
_reflns_Friedel_fraction_max 0.973
_reflns_number_gt 3016
_reflns_number_total 3055
_reflns_threshold_expression 'I > 2\s(I)'
_cod_data_source_file d6cc02959k2.cif
_cod_data_source_block 1
_cod_database_code 7135957
_shelx_shelxl_version_number 2018/3
_shelx_space_group_comment
;
The symmetry employed for this shelxl refinement is uniquely defined
by the following loop, which should always be used as a source of
symmetry information in preference to the above space-group names.
They are only intended as comments.
;
_olex2_refinement_description
;
1. Fixed Uiso
 At 1.2 times of:
  All C(H) groups
2.a Aromatic/amide H refined with riding coordinates:
 C1(H1), C2(H2), C3(H3), C5(H5), C6(H6), C7(H7), C8(H8), C10(H10), C12(H12),
 C13(H13), C14(H14), C16(H16), C17(H17), C18(H18), C20(H20), C22(H22), C23(H23),
  C24(H24)
;
_olex2_submission_special_instructions 'No special instructions were received'

loop_
_space_group_symop_operation_xyz
'x, y, z'
'-x, -y, z+1/2'
'x+1/2, -y+1/2, z'
'-x+1/2, y+1/2, z+1/2'

loop_
_atom_site_label
_atom_site_type_symbol
_atom_site_fract_x
_atom_site_fract_y
_atom_site_fract_z
_atom_site_U_iso_or_equiv
_atom_site_adp_type
_atom_site_occupancy
_atom_site_site_symmetry_order
_atom_site_calc_flag
_atom_site_refinement_flags_posn
_atom_site_refinement_flags_adp
_atom_site_refinement_flags_occupancy
_atom_site_disorder_assembly
_atom_site_disorder_group
C1 C 0.4194(3) 0.61871(9) 0.29004(17) 0.0558(4) Uani 1 1 d . . . . .
H1 H 0.464723 0.584611 0.338072 0.067 Uiso 1 1 calc R U . . .
C2 C 0.2190(2) 0.67047(8) 0.71393(17) 0.0489(4) Uani 1 1 d . . . . .
H2 H 0.198231 0.670689 0.795350 0.059 Uiso 1 1 calc R U . . .
C3 C 0.3125(4) 0.86000(12) 0.9001(2) 0.0788(6) Uani 1 1 d . . . . .
H3 H 0.356435 0.861532 0.977158 0.095 Uiso 1 1 calc R U . . .
C4 C 0.2479(2) 0.79634(8) 0.72319(16) 0.0495(4) Uani 1 1 d . . . . .
C5 C 0.2504(2) 0.60976(9) 0.53160(16) 0.0477(4) Uani 1 1 d . . . . .
H5 H 0.250828 0.569076 0.490045 0.057 Uiso 1 1 calc R U . . .
C6 C 0.2491(3) 0.71888(10) 0.26587(16) 0.0551(5) Uani 1 1 d . . . . .
H6 H 0.180226 0.753400 0.297286 0.066 Uiso 1 1 calc R U . . .
C7 C 0.2468(3) 0.91778(12) 0.8485(2) 0.0795(7) Uani 1 1 d . . . . .
H7 H 0.246501 0.958354 0.890416 0.095 Uiso 1 1 calc R U . . .
C8 C 0.3873(3) 0.66731(11) 0.09716(18) 0.0685(6) Uani 1 1 d . . . . .
H8 H 0.411064 0.666874 0.016123 0.082 Uiso 1 1 calc R U . . .
C9 C 0.2813(2) 0.66991(8) 0.47018(15) 0.0457(4) Uani 1 1 d . . . . .
C10 C 0.4555(3) 0.61809(10) 0.1700(2) 0.0673(5) Uani 1 1 d . . . . .
H10 H 0.526195 0.584231 0.138182 0.081 Uiso 1 1 calc R U . . .
C11 C 0.3170(2) 0.66918(8) 0.34064(16) 0.0456(4) Uani 1 1 d . . . . .
C12 C 0.2833(3) 0.71729(11) 0.14539(19) 0.0675(5) Uani 1 1 d . . . . .
H12 H 0.235590 0.750376 0.096283 0.081 Uiso 1 1 calc R U . . .
C13 C 0.1820(3) 0.91529(10) 0.7353(2) 0.0738(6) Uani 1 1 d . . . . .
H13 H 0.137671 0.954376 0.700294 0.089 Uiso 1 1 calc R U . . .
C14 C 0.3136(3) 0.79966(10) 0.83806(18) 0.0639(5) Uani 1 1 d . . . . .
H14 H 0.358817 0.760895 0.873612 0.077 Uiso 1 1 calc R U . . .
C15 C 0.2191(2) 0.60897(8) 0.65322(16) 0.0472(4) Uani 1 1 d . . . . .
C16 C 0.1817(3) 0.85509(9) 0.6722(2) 0.0597(5) Uani 1 1 d . . . . .
H16 H 0.136909 0.853986 0.595309 0.072 Uiso 1 1 calc R U . . .
C17 C 0.2802(2) 0.73041(8) 0.53421(15) 0.0477(4) Uani 1 1 d . . . . .
H17 H 0.300743 0.770959 0.494632 0.057 Uiso 1 1 calc R U . . .
C18 C 0.1091(3) 0.42459(10) 0.8382(2) 0.0743(6) Uani 1 1 d . . . . .
H18 H 0.083867 0.384725 0.878654 0.089 Uiso 1 1 calc R U . . .
C19 C 0.2489(2) 0.73134(8) 0.65596(17) 0.0477(4) Uani 1 1 d . . . . .
C20 C 0.2029(3) 0.47520(11) 0.8932(2) 0.0716(6) Uani 1 1 d . . . . .
H20 H 0.241663 0.469381 0.970932 0.086 Uiso 1 1 calc R U . . .
C21 C 0.1834(2) 0.54449(8) 0.71727(16) 0.0495(4) Uani 1 1 d . . . . .
C22 C 0.0533(3) 0.43312(9) 0.7239(2) 0.0706(6) Uani 1 1 d . . . . .
H22 H -0.009666 0.398805 0.686645 0.085 Uiso 1 1 calc R U . . .
C23 C 0.0894(3) 0.49227(9) 0.6631(2) 0.0587(4) Uani 1 1 d . . . . .
H23 H 0.050722 0.497328 0.585242 0.070 Uiso 1 1 calc R U . . .
C24 C 0.2399(3) 0.53482(10) 0.83335(17) 0.0598(5) Uani 1 1 d . . . . .
H24 H 0.303250 0.568753 0.871360 0.072 Uiso 1 1 calc R U . . .

loop_
_atom_site_aniso_label
_atom_site_aniso_U_11
_atom_site_aniso_U_22
_atom_site_aniso_U_33
_atom_site_aniso_U_23
_atom_site_aniso_U_13
_atom_site_aniso_U_12
C1 0.0606(10) 0.0503(10) 0.0565(10) 0.0025(7) 0.0013(8) 0.0062(8)
C2 0.0547(9) 0.0447(9) 0.0472(9) -0.0002(7) 0.0040(8) -0.0001(6)
C3 0.1088(17) 0.0723(14) 0.0553(11) -0.0182(11) 0.0097(12) -0.0206(13)
C4 0.0519(9) 0.0425(8) 0.0542(10) -0.0048(7) 0.0093(8) -0.0059(6)
C5 0.0541(9) 0.0379(8) 0.0511(9) -0.0016(6) -0.0010(7) -0.0011(6)
C6 0.0635(11) 0.0487(10) 0.0531(10) 0.0049(7) 0.0017(8) 0.0060(8)
C7 0.1011(17) 0.0537(12) 0.0837(15) -0.0254(11) 0.0233(14) -0.0142(10)
C8 0.0879(15) 0.0712(13) 0.0466(10) -0.0014(9) 0.0085(10) -0.0041(10)
C9 0.0468(8) 0.0426(9) 0.0478(9) 0.0006(7) -0.0025(7) -0.0005(6)
C10 0.0744(12) 0.0630(11) 0.0646(11) -0.0051(9) 0.0147(10) 0.0074(9)
C11 0.0473(8) 0.0414(8) 0.0480(8) -0.0002(7) -0.0025(7) -0.0042(6)
C12 0.0822(13) 0.0644(12) 0.0558(11) 0.0135(10) -0.0010(10) 0.0036(10)
C13 0.0818(14) 0.0451(10) 0.0945(16) -0.0107(11) 0.0118(13) -0.0009(9)
C14 0.0861(13) 0.0541(10) 0.0515(10) -0.0031(9) 0.0089(10) -0.0072(9)
C15 0.0492(8) 0.0412(9) 0.0512(9) 0.0025(7) 0.0015(7) -0.0006(6)
C16 0.0622(10) 0.0458(9) 0.0711(11) -0.0065(8) -0.0008(9) 0.0003(8)
C17 0.0534(8) 0.0370(8) 0.0525(9) 0.0028(6) 0.0002(7) -0.0018(6)
C18 0.0783(13) 0.0526(11) 0.0920(15) 0.0223(11) 0.0323(13) 0.0049(10)
C19 0.0483(8) 0.0420(9) 0.0528(9) -0.0033(7) 0.0012(7) -0.0009(6)
C20 0.0777(13) 0.0737(13) 0.0633(11) 0.0223(11) 0.0183(11) 0.0169(11)
C21 0.0510(9) 0.0426(8) 0.0549(9) 0.0024(7) 0.0082(8) 0.0019(6)
C22 0.0718(12) 0.0492(9) 0.0909(15) 0.0052(11) 0.0204(12) -0.0097(8)
C23 0.0615(9) 0.0488(9) 0.0659(10) 0.0032(8) 0.0066(9) -0.0052(7)
C24 0.0678(11) 0.0555(10) 0.0559(11) 0.0045(9) 0.0093(9) 0.0042(8)

loop_
_atom_type_symbol
_atom_type_description
_atom_type_scat_dispersion_real
_atom_type_scat_dispersion_imag
_atom_type_scat_source
C C 0.0181 0.0091 'International Tables Vol C Tables 4.2.6.8 and 6.1.1.4'
H H 0.0000 0.0000 'International Tables Vol C Tables 4.2.6.8 and 6.1.1.4'

loop_
_geom_angle_atom_site_label_1
_geom_angle_atom_site_label_2
_geom_angle_atom_site_label_3
_geom_angle
_geom_angle_site_symmetry_1
_geom_angle_site_symmetry_3
_geom_angle_publ_flag
C10 C1 H1 119.3 . . ?
C10 C1 C11 121.34(18) . . ?
C11 C1 H1 119.3 . . ?
C15 C2 H2 119.2 . . ?
C19 C2 H2 119.2 . . ?
C19 C2 C15 121.66(16) . . ?
C7 C3 H3 119.8 . . ?
C7 C3 C14 120.3(2) . . ?
C14 C3 H3 119.8 . . ?
C14 C4 C16 118.44(17) . . ?
C14 C4 C19 120.78(16) . . ?
C16 C4 C19 120.78(17) . . ?
C9 C5 H5 119.1 . . ?
C15 C5 H5 119.1 . . ?
C15 C5 C9 121.78(16) . . ?
C11 C6 H6 119.7 . . ?
C12 C6 H6 119.7 . . ?
C12 C6 C11 120.51(19) . . ?
C3 C7 H7 120.2 . . ?
C13 C7 C3 119.7(2) . . ?
C13 C7 H7 120.2 . . ?
C10 C8 H8 120.4 . . ?
C10 C8 C12 119.30(19) . . ?
C12 C8 H8 120.4 . . ?
C5 C9 C11 120.65(15) . . ?
C5 C9 C17 118.21(16) . . ?
C17 C9 C11 121.14(15) . . ?
C1 C10 H10 119.9 . . ?
C8 C10 C1 120.23(19) . . ?
C8 C10 H10 119.9 . . ?
C1 C11 C6 117.82(17) . . ?
C1 C11 C9 120.89(16) . . ?
C6 C11 C9 121.30(16) . . ?
C6 C12 H12 119.6 . . ?
C8 C12 C6 120.8(2) . . ?
C8 C12 H12 119.6 . . ?
C7 C13 H13 119.7 . . ?
C7 C13 C16 120.6(2) . . ?
C16 C13 H13 119.7 . . ?
C3 C14 C4 120.6(2) . . ?
C3 C14 H14 119.7 . . ?
C4 C14 H14 119.7 . . ?
C2 C15 C21 120.54(15) . . ?
C5 C15 C2 118.26(16) . . ?
C5 C15 C21 121.19(15) . . ?
C4 C16 H16 119.8 . . ?
C13 C16 C4 120.3(2) . . ?
C13 C16 H16 119.8 . . ?
C9 C17 H17 119.3 . . ?
C19 C17 C9 121.41(15) . . ?
C19 C17 H17 119.3 . . ?
C20 C18 H18 120.1 . . ?
C22 C18 H18 120.1 . . ?
C22 C18 C20 119.75(18) . . ?
C2 C19 C4 120.48(16) . . ?
C2 C19 C17 118.69(15) . . ?
C17 C19 C4 120.83(15) . . ?
C18 C20 H20 119.9 . . ?
C18 C20 C24 120.2(2) . . ?
C24 C20 H20 119.9 . . ?
C23 C21 C15 120.97(16) . . ?
C24 C21 C15 121.13(16) . . ?
C24 C21 C23 117.90(16) . . ?
C18 C22 H22 119.7 . . ?
C18 C22 C23 120.6(2) . . ?
C23 C22 H22 119.7 . . ?
C21 C23 H23 119.6 . . ?
C22 C23 C21 120.7(2) . . ?
C22 C23 H23 119.6 . . ?
C20 C24 C21 120.8(2) . . ?
C20 C24 H24 119.6 . . ?
C21 C24 H24 119.6 . . ?

loop_
_geom_bond_atom_site_label_1
_geom_bond_atom_site_label_2
_geom_bond_distance
_geom_bond_site_symmetry_2
_geom_bond_publ_flag
C1 H1 0.9300 . ?
C1 C10 1.379(3) . ?
C1 C11 1.388(2) . ?
C2 H2 0.9300 . ?
C2 C15 1.394(2) . ?
C2 C19 1.387(2) . ?
C3 H3 0.9300 . ?
C3 C7 1.375(4) . ?
C3 C14 1.382(3) . ?
C4 C14 1.388(3) . ?
C4 C16 1.390(3) . ?
C4 C19 1.491(2) . ?
C5 H5 0.9300 . ?
C5 C9 1.395(2) . ?
C5 C15 1.390(2) . ?
C6 H6 0.9300 . ?
C6 C11 1.392(3) . ?
C6 C12 1.381(3) . ?
C7 H7 0.9300 . ?
C7 C13 1.368(4) . ?
C8 H8 0.9300 . ?
C8 C10 1.373(3) . ?
C8 C12 1.376(3) . ?
C9 C11 1.483(2) . ?
C9 C17 1.396(2) . ?
C10 H10 0.9300 . ?
C12 H12 0.9300 . ?
C13 H13 0.9300 . ?
C13 C16 1.385(3) . ?
C14 H14 0.9300 . ?
C15 C21 1.489(2) . ?
C16 H16 0.9300 . ?
C17 H17 0.9300 . ?
C17 C19 1.391(2) . ?
C18 H18 0.9300 . ?
C18 C20 1.376(4) . ?
C18 C22 1.365(4) . ?
C20 H20 0.9300 . ?
C20 C24 1.386(3) . ?
C21 C23 1.395(3) . ?
C21 C24 1.389(3) . ?
C22 H22 0.9300 . ?
C22 C23 1.382(3) . ?
C23 H23 0.9300 . ?
C24 H24 0.9300 . ?

loop_
_geom_torsion_atom_site_label_1
_geom_torsion_atom_site_label_2
_geom_torsion_atom_site_label_3
_geom_torsion_atom_site_label_4
_geom_torsion
_geom_torsion_site_symmetry_1
_geom_torsion_site_symmetry_2
_geom_torsion_site_symmetry_3
_geom_torsion_site_symmetry_4
_geom_torsion_publ_flag
C2 C15 C21 C23 143.90(18) . . . . ?
C2 C15 C21 C24 -35.0(3) . . . . ?
C3 C7 C13 C16 0.1(4) . . . . ?
C5 C9 C11 C1 -38.7(3) . . . . ?
C5 C9 C11 C6 141.25(18) . . . . ?
C5 C9 C17 C19 -0.1(3) . . . . ?
C5 C15 C21 C23 -35.0(2) . . . . ?
C5 C15 C21 C24 146.11(18) . . . . ?
C7 C3 C14 C4 -0.3(4) . . . . ?
C7 C13 C16 C4 -0.2(3) . . . . ?
C9 C5 C15 C2 0.0(3) . . . . ?
C9 C5 C15 C21 178.94(16) . . . . ?
C9 C17 C19 C2 0.2(3) . . . . ?
C9 C17 C19 C4 -179.92(16) . . . . ?
C10 C1 C11 C6 0.9(3) . . . . ?
C10 C1 C11 C9 -179.08(19) . . . . ?
C10 C8 C12 C6 0.8(4) . . . . ?
C11 C1 C10 C8 -1.2(3) . . . . ?
C11 C6 C12 C8 -1.1(3) . . . . ?
C11 C9 C17 C19 -179.18(16) . . . . ?
C12 C6 C11 C1 0.1(3) . . . . ?
C12 C6 C11 C9 -179.82(18) . . . . ?
C12 C8 C10 C1 0.2(3) . . . . ?
C14 C3 C7 C13 0.1(4) . . . . ?
C14 C4 C16 C13 0.0(3) . . . . ?
C14 C4 C19 C2 36.2(3) . . . . ?
C14 C4 C19 C17 -143.74(18) . . . . ?
C15 C2 C19 C4 179.98(16) . . . . ?
C15 C2 C19 C17 -0.1(3) . . . . ?
C15 C5 C9 C11 179.07(16) . . . . ?
C15 C5 C9 C17 0.0(3) . . . . ?
C15 C21 C23 C22 -178.55(17) . . . . ?
C15 C21 C24 C20 178.64(16) . . . . ?
C16 C4 C14 C3 0.2(3) . . . . ?
C16 C4 C19 C2 -144.06(18) . . . . ?
C16 C4 C19 C17 36.0(2) . . . . ?
C17 C9 C11 C1 140.31(18) . . . . ?
C17 C9 C11 C6 -39.7(3) . . . . ?
C18 C20 C24 C21 -0.1(3) . . . . ?
C18 C22 C23 C21 -0.1(3) . . . . ?
C19 C2 C15 C5 0.0(3) . . . . ?
C19 C2 C15 C21 -178.89(16) . . . . ?
C19 C4 C14 C3 179.97(19) . . . . ?
C19 C4 C16 C13 -179.74(19) . . . . ?
C20 C18 C22 C23 -0.3(3) . . . . ?
C22 C18 C20 C24 0.4(3) . . . . ?
C23 C21 C24 C20 -0.3(3) . . . . ?
C24 C21 C23 C22 0.4(3) . . . . ?
